data_4333228
loop_
_publ_author_name
'Cantorias, Melchor V.'
'Howell, Robertha C.'
'Todaro, Louis'
'Cyr, John E.'
'Berndorff, Dietmar'
'Rogers, Robin D.'
'Francesconi, Lynn C.'

_publ_section_title
;
 MO tripeptide diastereomers (M=99/99mTc, Re): models to identify the
 structure of 99mTc peptide targeted radiopharmaceuticals.
;
_journal_issue 18
_journal_name_full 'Inorganic chemistry'
_journal_page_first 7326
_journal_page_last 7340
_journal_paper_doi 10.1021/ic070077p
_journal_volume 46
_journal_year 2007
_chemical_absolute_configuration ad
_chemical_formula_sum 'C18 H30 N5 O6 Re S'
_chemical_formula_weight 630.73
_chemical_name_systematic
;
 ?
;
_space_group_IT_number 4
_symmetry_cell_setting monoclinic
_symmetry_space_group_name_Hall 'P 2yb'
_symmetry_space_group_name_H-M 'P 1 21 1'
_atom_sites_solution_hydrogens geom
_atom_sites_solution_primary direct
_atom_sites_solution_secondary difmap
_audit_creation_method SHELXL-97
_cell_angle_alpha 90.00
_cell_angle_beta 106.36(3)
_cell_angle_gamma 90.00
_cell_formula_units_Z 2
_cell_length_a 9.6480(19)
_cell_length_b 10.186(2)
_cell_length_c 12.272(3)
_cell_measurement_temperature 100(2)
_cell_volume 1157.2(5)
_computing_cell_refinement 'Bruker XSCANS'
_computing_data_collection 'Bruker XSCANS'
_computing_data_reduction 'Bruker SHELXTL'
_computing_molecular_graphics 'Bruker SHELXTL'
_computing_publication_material 'Bruker SHELXTL'
_computing_structure_refinement 'SHELXL-97 (Sheldrick, 1997)'
_computing_structure_solution 'SHELXS-97 (Sheldrick, 1990)'
_diffrn_ambient_temperature 100(2)
_diffrn_measured_fraction_theta_full 0.989
_diffrn_measured_fraction_theta_max 0.989
_diffrn_measurement_device_type 'Bruker-Nonius KappaCCD'
_diffrn_measurement_method '\w scans'
_diffrn_radiation_monochromator graphite
_diffrn_radiation_source 'fine-focus sealed tube'
_diffrn_radiation_type MoK\a
_diffrn_radiation_wavelength 0.71073
_diffrn_reflns_av_R_equivalents 0.0914
_diffrn_reflns_av_sigmaI/netI 0.0839
_diffrn_reflns_limit_h_max 11
_diffrn_reflns_limit_h_min -12
_diffrn_reflns_limit_k_max 13
_diffrn_reflns_limit_k_min -13
_diffrn_reflns_limit_l_max 15
_diffrn_reflns_limit_l_min -14
_diffrn_reflns_number 10247
_diffrn_reflns_theta_full 27.44
_diffrn_reflns_theta_max 27.44
_diffrn_reflns_theta_min 3.11
_exptl_absorpt_coefficient_mu 5.384
_exptl_absorpt_correction_T_max 0.9000
_exptl_absorpt_correction_T_min 0.3463
_exptl_absorpt_correction_type integration
_exptl_crystal_density_diffrn 1.810
_exptl_crystal_density_method 'not measured'
_exptl_crystal_F_000 624
_exptl_crystal_size_max 0.25
_exptl_crystal_size_mid 0.03
_exptl_crystal_size_min 0.02
_refine_diff_density_max 3.304
_refine_diff_density_min -2.787
_refine_diff_density_rms 0.219
_refine_ls_abs_structure_details 'Flack H D (1983), Acta Cryst. A39, 876-881, 2054 Friedel pairs'
_refine_ls_abs_structure_Flack -0.006(11)
_refine_ls_extinction_method none
_refine_ls_goodness_of_fit_ref 1.043
_refine_ls_hydrogen_treatment constr
_refine_ls_matrix_type full
_refine_ls_number_parameters 281
_refine_ls_number_reflns 4820
_refine_ls_number_restraints 13
_refine_ls_restrained_S_all 1.042
_refine_ls_R_factor_all 0.0492
_refine_ls_R_factor_gt 0.0416
_refine_ls_shift/su_max 0.028
_refine_ls_shift/su_mean 0.000
_refine_ls_structure_factor_coef Fsqd
_refine_ls_weighting_details 'calc w=1/[\s^2^(Fo^2^)+(0.0466P)^2^+0.0000P] where P=(Fo^2^+2Fc^2^)/3'
_refine_ls_weighting_scheme calc
_refine_ls_wR_factor_gt 0.0930
_refine_ls_wR_factor_ref 0.0965
_reflns_number_gt 4345
_reflns_number_total 4820
_reflns_threshold_expression >2sigma(I)
_cod_data_source_file ic070077psup4.cif
_cod_data_source_block x1463l
_cod_depositor_comments
;
The following automatic conversions were performed:

'_symmetry_cell_setting' value 'Monoclinic' changed to 'monoclinic'
according to /home/saulius/struct/CIF-dictionaries/cif_core.dic
dictionary named 'cif_core.dic' version 2.4.2 from 2011-04-26.

Automatic conversion script
Id: cif_fix_values 1891 2012-01-12 08:04:46Z andrius 

 Adding full bibliography for 4333225--4333231.cif.
;
_cod_original_cell_volume 1157.2(4)
_cod_original_sg_symbol_H-M P2(1)
_cod_database_code 4333228

loop_
_symmetry_equiv_pos_as_xyz
'x, y, z'
'-x, y+1/2, -z'

loop_
_atom_site_label
_atom_site_type_symbol
_atom_site_fract_x
_atom_site_fract_y
_atom_site_fract_z
_atom_site_U_iso_or_equiv
_atom_site_adp_type
_atom_site_occupancy
_atom_site_symmetry_multiplicity
_atom_site_calc_flag
_atom_site_refinement_flags
Re Re 0.43657(2) 0.40992(4) 0.368861(19) 0.00932(9) Uani 1 1 d .
S S 0.2864(2) 0.56306(19) 0.41249(17) 0.0131(4) Uani 1 1 d .
O1 O 0.4350(6) 0.2722(6) 0.4446(5) 0.0159(12) Uani 1 1 d .
O3 O 0.7689(6) 0.4323(7) 0.2213(4) 0.0169(16) Uani 1 1 d .
O6 O 0.2294(6) 0.3467(6) 0.0316(5) 0.0171(12) Uani 1 1 d .
O9 O 0.2240(6) 0.6734(6) 0.1272(5) 0.0162(12) Uani 1 1 d .
N1 N 0.6065(7) 0.5173(6) 0.4385(5) 0.0107(13) Uani 1 1 d U
H1A H 0.6050 0.5774 0.4897 0.013 Uiso 1 1 calc R
N4 N 0.5530(6) 0.3906(7) 0.2568(5) 0.0090(17) Uani 1 1 d .
N7 N 0.2842(5) 0.4133(13) 0.2163(4) 0.0118(11) Uani 1 1 d U
N9 N -0.0100(8) 0.6161(7) 0.0561(6) 0.0154(15) Uani 1 1 d .
H9A H -0.0304 0.6879 0.0147 0.018 Uiso 1 1 calc R
H9B H -0.0782 0.5581 0.0544 0.018 Uiso 1 1 calc R
N15 N 0.5050(8) -0.2615(7) 0.2661(6) 0.0141(16) Uani 1 1 d .
H15A H 0.4141 -0.2876 0.2280 0.017 Uiso 1 1 calc R
H15B H 0.5363 -0.3081 0.3318 0.017 Uiso 1 1 calc R
H15C H 0.5653 -0.2758 0.2222 0.017 Uiso 1 1 calc R
C2 C 0.7368(9) 0.4936(8) 0.4019(7) 0.0129(17) Uani 1 1 d .
H2A H 0.7865 0.5792 0.3991 0.015 Uiso 1 1 calc R
C3 C 0.6883(8) 0.4358(7) 0.2832(6) 0.0095(19) Uani 1 1 d .
C5 C 0.4797(8) 0.3424(8) 0.1425(7) 0.0117(16) Uani 1 1 d .
H5A H 0.5125 0.3965 0.0864 0.014 Uiso 1 1 calc R
C6 C 0.3178(9) 0.3671(7) 0.1237(6) 0.0124(16) Uani 1 1 d .
C8 C 0.1397(8) 0.4733(8) 0.1957(7) 0.0123(16) Uani 1 1 d .
H8A H 0.0650 0.4074 0.1573 0.015 Uiso 1 1 calc R
C9 C 0.1229(10) 0.5955(9) 0.1209(7) 0.0167(18) Uani 1 1 d .
C10 C 0.1174(9) 0.5085(8) 0.3109(6) 0.0128(16) Uani 1 1 d .
H10A H 0.0799 0.4309 0.3420 0.015 Uiso 1 1 calc R
H10B H 0.0444 0.5793 0.3004 0.015 Uiso 1 1 calc R
C11 C 0.5127(9) 0.1992(8) 0.1251(6) 0.0129(16) Uani 1 1 d .
H11A H 0.4522 0.1704 0.0496 0.015 Uiso 1 1 calc R
H11B H 0.6150 0.1915 0.1254 0.015 Uiso 1 1 calc R
C12 C 0.4859(11) 0.1088(9) 0.2145(7) 0.017(2) Uani 1 1 d .
H12A H 0.3854 0.1211 0.2178 0.020 Uiso 1 1 calc R
H12B H 0.5512 0.1339 0.2893 0.020 Uiso 1 1 calc R
C13 C 0.5094(9) -0.0374(8) 0.1931(7) 0.0154(17) Uani 1 1 d .
H13A H 0.4337 -0.0676 0.1252 0.018 Uiso 1 1 calc R
H13B H 0.6044 -0.0491 0.1784 0.018 Uiso 1 1 calc R
C14 C 0.5039(10) -0.1175(7) 0.2934(7) 0.023(2) Uani 1 1 d .
H14A H 0.4151 -0.0961 0.3150 0.028 Uiso 1 1 calc R
H14B H 0.5882 -0.0964 0.3585 0.028 Uiso 1 1 calc R
C20 C 0.8429(7) 0.3994(13) 0.4798(6) 0.0136(17) Uani 1 1 d .
H20A H 0.7896 0.3201 0.4915 0.016 Uiso 1 1 calc R
H20B H 0.9154 0.3716 0.4413 0.016 Uiso 1 1 calc R
C21 C 0.9208(8) 0.4565(7) 0.5944(7) 0.0138(16) Uani 1 1 d .
C22 C 1.0140(10) 0.5624(10) 0.6020(8) 0.024(2) Uani 1 1 d .
H22A H 1.0259 0.5998 0.5343 0.029 Uiso 1 1 calc R
C23 C 1.0896(11) 0.6147(10) 0.7054(7) 0.026(2) Uani 1 1 d .
H23A H 1.1529 0.6870 0.7087 0.032 Uiso 1 1 calc R
C24 C 1.0721(10) 0.5609(9) 0.8036(8) 0.025(2) Uani 1 1 d .
H24A H 1.1241 0.5959 0.8753 0.029 Uiso 1 1 calc R
C25 C 0.9790(9) 0.4559(8) 0.7984(7) 0.0201(19) Uani 1 1 d .
H25A H 0.9679 0.4161 0.8655 0.024 Uiso 1 1 calc R
C26 C 0.9042(7) 0.4120(15) 0.6937(5) 0.0190(14) Uani 1 1 d .
H26A H 0.8348 0.3447 0.6901 0.023 Uiso 1 1 calc R
O11 O 0.7256(7) 0.7104(6) 0.1630(5) 0.0217(14) Uani 1 1 d .
H11C H 0.7421 0.6294 0.1692 0.026 Uiso 1 1 d .
H11D H 0.7426 0.7365 0.1037 0.026 Uiso 1 1 d .
O12 O 0.1907(7) 0.8879(7) -0.0152(5) 0.0239(19) Uani 1 1 d .
H12C H 0.2090 0.8840 -0.0779 0.029 Uiso 1 1 d .
H12D H 0.2068 0.8151 0.0161 0.029 Uiso 1 1 d .

loop_
_atom_site_aniso_label
_atom_site_aniso_U_11
_atom_site_aniso_U_22
_atom_site_aniso_U_33
_atom_site_aniso_U_23
_atom_site_aniso_U_13
_atom_site_aniso_U_12
Re 0.00900(13) 0.00990(13) 0.00936(14) 0.0003(2) 0.00306(9) 0.0006(2)
S 0.0125(10) 0.0141(9) 0.0134(10) -0.0019(8) 0.0047(8) 0.0029(8)
O1 0.015(3) 0.018(3) 0.016(3) 0.003(2) 0.008(2) -0.005(2)
O3 0.014(2) 0.025(5) 0.013(2) 0.000(3) 0.0049(18) 0.001(3)
O6 0.014(3) 0.024(3) 0.012(3) 0.000(2) 0.000(2) 0.004(3)
O9 0.020(3) 0.015(3) 0.013(3) 0.004(2) 0.004(2) -0.004(3)
N1 0.010(3) 0.010(3) 0.013(3) -0.007(3) 0.005(2) 0.004(3)
N4 0.010(3) 0.009(5) 0.008(3) -0.002(3) 0.003(2) 0.005(3)
N7 0.009(2) 0.014(2) 0.012(3) 0.000(5) 0.0026(19) -0.009(5)
N9 0.015(4) 0.014(3) 0.018(4) 0.004(3) 0.005(3) 0.005(3)
N15 0.011(4) 0.014(4) 0.016(4) 0.008(3) 0.004(3) 0.003(3)
C2 0.013(4) 0.015(4) 0.010(4) -0.001(3) 0.003(3) -0.009(3)
C3 0.014(3) 0.008(6) 0.008(3) -0.002(3) 0.006(3) 0.000(3)
C5 0.010(4) 0.012(4) 0.013(4) -0.002(3) 0.004(3) 0.001(3)
C6 0.014(4) 0.009(3) 0.013(4) 0.002(3) 0.004(3) 0.000(3)
C8 0.010(4) 0.011(4) 0.017(4) 0.005(3) 0.007(3) 0.003(3)
C9 0.020(4) 0.023(4) 0.009(4) -0.004(3) 0.007(3) 0.008(4)
C10 0.017(4) 0.015(4) 0.011(4) 0.001(3) 0.011(3) 0.006(3)
C11 0.015(4) 0.016(4) 0.010(4) -0.002(3) 0.007(3) -0.003(3)
C12 0.020(5) 0.017(4) 0.012(5) 0.005(4) 0.005(4) 0.010(4)
C13 0.015(4) 0.011(3) 0.020(4) 0.001(3) 0.005(3) 0.002(3)
C14 0.031(5) 0.016(7) 0.024(5) 0.001(3) 0.013(4) 0.002(3)
C20 0.010(3) 0.018(5) 0.014(3) -0.004(5) 0.006(2) 0.002(5)
C21 0.012(4) 0.010(3) 0.020(4) 0.000(3) 0.005(3) 0.000(3)
C22 0.020(5) 0.032(5) 0.016(5) 0.007(4) -0.002(4) -0.009(4)
C23 0.029(5) 0.029(5) 0.018(5) -0.004(4) 0.003(4) -0.017(4)
C24 0.024(5) 0.029(5) 0.014(5) -0.005(4) -0.006(4) 0.000(4)
C25 0.025(5) 0.021(4) 0.013(4) 0.001(3) 0.005(3) -0.004(4)
C26 0.018(3) 0.018(3) 0.019(4) -0.010(7) 0.003(3) -0.005(7)
O11 0.026(3) 0.018(3) 0.026(3) 0.009(3) 0.016(3) 0.007(3)
O12 0.032(3) 0.021(6) 0.019(3) 0.013(3) 0.008(2) 0.007(3)

loop_
_atom_type_symbol
_atom_type_description
_atom_type_scat_dispersion_real
_atom_type_scat_dispersion_imag
_atom_type_scat_source
Re Re -1.0185 7.2310 'International Tables Vol C Tables 4.2.6.8 and 6.1.1.4'
S S 0.1246 0.1234 'International Tables Vol C Tables 4.2.6.8 and 6.1.1.4'
O O 0.0106 0.0060 'International Tables Vol C Tables 4.2.6.8 and 6.1.1.4'
N N 0.0061 0.0033 'International Tables Vol C Tables 4.2.6.8 and 6.1.1.4'
C C 0.0033 0.0016 'International Tables Vol C Tables 4.2.6.8 and 6.1.1.4'
H H 0.0000 0.0000 'International Tables Vol C Tables 4.2.6.8 and 6.1.1.4'

loop_
_geom_angle_atom_site_label_1
_geom_angle_atom_site_label_2
_geom_angle_atom_site_label_3
_geom_angle
O1 Re N1 111.2(3)
O1 Re N4 112.8(3)
N1 Re N4 78.1(3)
O1 Re N7 114.0(4)
N1 Re N7 134.0(4)
N4 Re N7 76.7(2)
O1 Re S 109.5(2)
N1 Re S 91.41(19)
N4 Re S 137.4(2)
N7 Re S 82.1(3)
C10 S Re 97.7(3)
C2 N1 Re 117.3(5)
C3 N4 C5 121.5(6)
C3 N4 Re 119.7(5)
C5 N4 Re 118.3(5)
C6 N7 C8 116.0(6)
C6 N7 Re 119.1(6)
C8 N7 Re 124.6(5)
N1 C2 C3 107.3(6)
N1 C2 C20 113.1(6)
C3 C2 C20 109.1(7)
O3 C3 N4 125.8(6)
O3 C3 C2 121.7(7)
N4 C3 C2 112.5(6)
N4 C5 C11 113.1(6)
N4 C5 C6 106.5(6)
C11 C5 C6 112.4(7)
O6 C6 N7 124.4(7)
O6 C6 C5 121.6(7)
N7 C6 C5 114.0(6)
N7 C8 C9 112.0(7)
N7 C8 C10 108.1(6)
C9 C8 C10 110.2(6)
O9 C9 N9 123.2(8)
O9 C9 C8 122.3(7)
N9 C9 C8 114.3(8)
C8 C10 S 111.6(6)
C12 C11 C5 113.4(7)
C11 C12 C13 113.8(7)
C14 C13 C12 110.4(7)
C13 C14 N15 110.3(7)
C21 C20 C2 114.2(9)
C26 C21 C22 116.0(8)
C26 C21 C20 123.8(8)
C22 C21 C20 120.3(8)
C23 C22 C21 121.7(8)
C24 C23 C22 119.2(9)
C23 C24 C25 120.2(8)
C26 C25 C24 117.5(9)
C21 C26 C25 125.1(10)

loop_
_geom_bond_atom_site_label_1
_geom_bond_atom_site_label_2
_geom_bond_distance
Re O1 1.686(5)
Re N1 1.956(7)
Re N4 2.015(6)
Re N7 2.029(5)
Re S 2.293(2)
S C10 1.838(8)
O3 C3 1.232(9)
O6 C6 1.227(9)
O9 C9 1.243(11)
N1 C2 1.469(10)
N4 C3 1.336(9)
N4 C5 1.467(9)
N7 C6 1.351(11)
N7 C8 1.478(11)
N9 C9 1.322(11)
N15 C14 1.504(10)
C2 C3 1.518(10)
C2 C20 1.526(13)
C5 C11 1.521(11)
C5 C6 1.534(11)
C8 C9 1.529(12)
C8 C10 1.531(11)
C11 C12 1.509(12)
C12 C13 1.540(12)
C13 C14 1.490(12)
C20 C21 1.512(11)
C21 C26 1.352(12)
C21 C22 1.391(12)
C22 C23 1.379(13)
C23 C24 1.378(13)
C24 C25 1.387(13)
C25 C26 1.360(11)

loop_
_geom_hbond_atom_site_label_D
_geom_hbond_atom_site_label_H
_geom_hbond_atom_site_label_A
_geom_hbond_distance_DH
_geom_hbond_distance_HA
_geom_hbond_distance_DA
_geom_hbond_angle_DHA
_geom_hbond_site_symmetry_A
N1 H1A O1 0.88 2.22 3.046(8) 157.3 2_656
N9 H9A O6 0.88 2.45 3.142(9) 135.6 2
N9 H9B O12 0.88 2.03 2.864(10) 157.7 2_545
N15 H15A O9 0.91 1.94 2.845(9) 170.9 1_545
N15 H15B N1 0.91 2.20 3.057(9) 156.7 1_545
N15 H15C O11 0.91 1.89 2.781(10) 165.7 1_545
O11 H11C O3 0.84 2.10 2.923(9) 166.0 .
O11 H11D O6 0.83 2.08 2.898(8) 165.7 2_655
O12 H12C O3 0.84 1.90 2.704(8) 161.5 2_655
O12 H12D O9 0.83 1.96 2.758(8) 161.5 .
